data_4322500
loop_
_publ_author_name
'Megumu Munakata'
'Liang Ping Wu'
'Kunihisa Sugimoto'
'Takayoshi Kuroda-Sowa'
'Masahiko Maekawa'
'Yusaku Suenaga'
'Naoto Maeno'
'Motoshi Fujita'

_publ_section_title
;
 Silver(I) Complex Assemblies with Nonplanar Aromatic Compounds
;
_journal_name_full 'Inorganic Chemistry'
_journal_page_first 5674
_journal_page_last 5680
_journal_paper_doi 10.1021/ic990391m
_journal_volume 38
_journal_year 1999
_chemical_formula_moiety 'C7 H8 Ag Cl O4 '
_chemical_formula_sum 'C7 H8 Ag Cl O4'
_chemical_formula_weight 299.46
_space_group_IT_number 14
_symmetry_cell_setting monoclinic
_symmetry_Int_Tables_number 14
_symmetry_space_group_name_Hall '-P 2yn'
_symmetry_space_group_name_H-M 'P 1 21/n 1'
_cell_angle_alpha 90
_cell_angle_beta 106.72(2)
_cell_angle_gamma 90
_cell_formula_units_Z 4
_cell_length_a 9.847(4)
_cell_length_b 9.054(3)
_cell_length_c 10.662(3)
_cell_measurement_reflns_used 25
_cell_measurement_temperature 296.2
_cell_measurement_theta_max 13.7
_cell_measurement_theta_min 11.6
_cell_volume 910.4(5)
_computing_cell_refinement 'MSC/AFC Diffractometer Control'
_computing_data_collection 'MSC/AFC Diffractometer Control'
_computing_data_reduction 'teXsan Ver. 1.10'
_computing_publication_material 'teXsan Ver. 1.10'
_computing_structure_refinement 'teXsan Ver. 1.10'
_computing_structure_solution SAPI91
_diffrn_measurement_device_type 'Rigaku AFC7R'
_diffrn_measurement_method \w-2\q
_diffrn_radiation_type 'Mo K\a'
_diffrn_radiation_wavelength 0.7107
_diffrn_reflns_av_R_equivalents 0.017
_diffrn_reflns_limit_h_max 0
_diffrn_reflns_limit_h_min 0
_diffrn_reflns_limit_k_max 0
_diffrn_reflns_limit_k_min 0
_diffrn_reflns_limit_l_max 0
_diffrn_reflns_limit_l_min 0
_diffrn_reflns_number 2203
_diffrn_standards_decay_% 0.99
_diffrn_standards_interval_count 150
_diffrn_standards_number 3
_exptl_absorpt_coefficient_mu 2.478
_exptl_absorpt_correction_T_max 0.998
_exptl_absorpt_correction_T_min 0.712
_exptl_absorpt_correction_type psi-scan
_exptl_absorpt_process_details '(North, Phillips & Mathews, 1968)'
_exptl_crystal_colour colorless
_exptl_crystal_density_diffrn 2.185
_exptl_crystal_density_method 'not measured'
_exptl_crystal_description prismatic
_exptl_crystal_size_max 0.200
_exptl_crystal_size_mid 0.200
_exptl_crystal_size_min 0.100
_refine_diff_density_max 1.68
_refine_diff_density_min -0.92
_refine_ls_extinction_coef 0.076(4)
_refine_ls_extinction_method 'Zachariasen(1967) type 2 Gaussian isotropic'
_refine_ls_goodness_of_fit_ref 1.804
_refine_ls_hydrogen_treatment noref
_refine_ls_number_parameters 119
_refine_ls_number_reflns 1565
_refine_ls_R_factor_gt 0.0433
_refine_ls_shift/su_max 0.0010
_refine_ls_structure_factor_coef Fsqd
_refine_ls_weighting_details 'w = 1/[\s^2^(Fo^2^) + (0.03000(Max(Fo^2^,0) + 2Fc^2^)/3)^2^]'
_refine_ls_weighting_scheme calc
_refine_ls_wR_factor_ref 0.0549
_reflns_number_gt 1565
_reflns_number_total 0
_reflns_threshold_expression F^2^>2.0\s(F^2^)
_cod_data_source_file ic990391m_4.cif
_cod_data_source_block ag-NBD-clo4-new
_cod_original_cell_volume 910.3(4)
_cod_original_formula_sum 'C7 H8 Ag Cl O4 '
_cod_database_code 4322500

loop_
_symmetry_equiv_pos_as_xyz
x,y,z
1/2-x,1/2+y,1/2-z
-x,-y,-z
1/2+x,1/2-y,1/2+z

loop_
_atom_site_label
_atom_site_type_symbol
_atom_site_fract_x
_atom_site_fract_y
_atom_site_fract_z
_atom_site_U_iso_or_equiv
_atom_site_adp_type
_atom_site_occupancy
_atom_site_calc_flag
_atom_site_refinement_flags
_atom_site_disorder_assembly
_atom_site_disorder_group
Ag(1) Ag 0.92433(5) 0.15550(5) 0.62227(4) 0.0520(2) Uani 1.00 d . . .
Cl(1) Cl 1.1750(2) 0.2021(2) 0.4362(1) 0.0491(4) Uani 1.00 d . . .
O(1) O 1.0785(7) 0.1125(8) 0.4815(7) 0.100(2) Uani 1.00 d . . .
O(2) O 1.2766(8) 0.2641(9) 0.5405(6) 0.113(2) Uani 1.00 d . . .
O(3) O 1.2394(6) 0.1032(7) 0.3647(6) 0.080(2) Uani 1.00 d . . .
O(4) O 1.106(1) 0.3100(8) 0.3454(8) 0.129(3) Uani 1.00 d . . .
C(1) C 1.0056(6) 0.1447(7) 0.8593(6) 0.044(2) Uani 1.00 d . . .
C(2) C 1.0960(6) 0.0638(6) 0.8181(5) 0.041(1) Uani 1.00 d . . .
C(3) C 1.1905(8) 0.2221(9) 1.0470(6) 0.059(2) Uani 1.00 d . . .
C(4) C 1.2835(8) 0.1412(7) 1.0073(6) 0.059(2) Uani 1.00 d . . .
C(5) C 1.0852(6) 0.2836(8) 0.9249(6) 0.050(2) Uani 1.00 d . . .
C(6) C 1.1838(6) 0.3058(7) 0.8401(5) 0.044(1) Uani 1.00 d . . .
C(7) C 1.2380(6) 0.1475(7) 0.8585(6) 0.049(2) Uani 1.00 d . . .
H(1) H 0.9173 0.1059 0.8625 0.0820 Uiso 1.00 calc . . .
H(2) H 1.0938 -0.0273 0.7847 0.0820 Uiso 1.00 calc . . .
H(3) H 1.1658 0.2115 1.1397 0.0820 Uiso 1.00 calc . . .
H(4) H 1.3659 0.0620 1.0373 0.0820 Uiso 1.00 calc . . .
H(5) H 1.0233 0.3621 0.9384 0.0820 Uiso 1.00 calc . . .
H(6) H 1.2601 0.3858 0.8749 0.0820 Uiso 1.00 calc . . .
H(7) H 1.1416 0.3303 0.7495 0.0820 Uiso 1.00 calc . . .
H(8) H 1.3087 0.1082 0.8124 0.0820 Uiso 1.00 calc . . .

loop_
_atom_site_aniso_label
_atom_site_aniso_U_11
_atom_site_aniso_U_22
_atom_site_aniso_U_33
_atom_site_aniso_U_12
_atom_site_aniso_U_13
_atom_site_aniso_U_23
Ag(1) 0.0525(3) 0.0506(3) 0.0411(3) 0.0025(2) -0.0053(2) 0.0014(2)
Cl(1) 0.0529(8) 0.0476(8) 0.0496(8) -0.0184(7) 0.0191(6) -0.0068(6)
O(1) 0.118(5) 0.092(4) 0.119(5) -0.052(4) 0.081(4) -0.037(4)
O(2) 0.118(5) 0.141(6) 0.075(4) -0.068(5) 0.019(4) -0.044(4)
O(3) 0.084(4) 0.085(4) 0.081(4) -0.007(3) 0.043(3) -0.020(3)
O(4) 0.193(8) 0.085(5) 0.093(5) 0.030(5) 0.017(5) 0.022(4)
C(1) 0.039(3) 0.056(4) 0.037(3) -0.010(3) 0.010(2) -0.005(3)
C(2) 0.043(3) 0.038(3) 0.034(3) 0.002(2) -0.001(2) -0.003(2)
C(3) 0.070(4) 0.074(5) 0.031(3) -0.037(4) 0.011(3) -0.006(3)
C(4) 0.064(4) 0.044(3) 0.045(3) -0.005(3) -0.021(3) 0.010(3)
C(5) 0.042(3) 0.051(4) 0.058(4) 0.002(3) 0.016(3) -0.018(3)
C(6) 0.044(3) 0.047(3) 0.035(3) -0.012(3) 0.003(2) 0.012(2)
C(7) 0.033(3) 0.061(4) 0.051(3) 0.003(3) 0.010(2) -0.016(3)

loop_
_atom_type_symbol
_atom_type_description
_atom_type_scat_dispersion_real
_atom_type_scat_dispersion_imag
_atom_type_scat_source
Ag Ag -0.897 1.101
;International Tables for Crystallography
(1992, Vol. C, Tables 4.2.6.8 and 6.1.1.1)
;
Cl Cl 0.148 0.159
;International Tables for Crystallography
(1992, Vol. C, Tables 4.2.6.8 and 6.1.1.1)
;
O O 0.011 0.006
;International Tables for Crystallography
(1992, Vol. C, Tables 4.2.6.8 and 6.1.1.1)
;
C C 0.003 0.002
;International Tables for Crystallography
(1992, Vol. C, Tables 4.2.6.8 and 6.1.1.1)
;
H H 0.000 0.000
;International Tables for Crystallography
(1992, Vol. C, Table 6.1.1.2)
;

loop_
_geom_angle_atom_site_label_1
_geom_angle_atom_site_label_2
_geom_angle_atom_site_label_3
_geom_angle
_geom_angle_site_symmetry_1
_geom_angle_site_symmetry_2
_geom_angle_site_symmetry_3
_geom_angle_publ_flag
O(1) Ag(1) O(1) 62.3(3) . 1_555 3_756 yes
O(1) Ag(1) C(1) 123.7(2) . 1_555 1_555 yes
O(1) Ag(1) C(2) 94.1(2) . 1_555 1_555 yes
O(1) Ag(1) C(3) 123.7(2) . 1_555 4_454 yes
O(1) Ag(1) C(4) 100.2(2) . 1_555 4_454 yes
O(1) Ag(1) C(1) 110.9(2) . 3_756 1_555 yes
O(1) Ag(1) C(2) 88.1(2) . 3_756 1_555 yes
O(1) Ag(1) C(3) 112.1(2) . 3_756 4_454 yes
O(1) Ag(1) C(4) 123.2(2) . 3_756 4_454 yes
C(1) Ag(1) C(2) 31.6(2) . 1_555 1_555 yes
C(1) Ag(1) C(3) 110.7(2) . 1_555 4_454 yes
C(1) Ag(1) C(4) 121.9(2) . 1_555 4_454 yes
C(2) Ag(1) C(3) 141.9(2) . 1_555 4_454 yes
C(2) Ag(1) C(4) 148.7(2) . 1_555 4_454 yes
C(3) Ag(1) C(4) 31.6(3) . 4_454 4_454 yes
O(1) Cl(1) O(2) 110.8(4) . 1_555 1_555 yes
O(1) Cl(1) O(3) 105.2(4) . 1_555 1_555 yes
O(1) Cl(1) O(4) 113.0(5) . 1_555 1_555 yes
O(2) Cl(1) O(3) 110.6(4) . 1_555 1_555 yes
O(2) Cl(1) O(4) 111.4(5) . 1_555 1_555 yes
O(3) Cl(1) O(4) 105.4(5) . 1_555 1_555 yes
Ag(1) O(1) Ag(1) 117.7(3) . 1_555 3_756 yes
Ag(1) O(1) Cl(1) 134.6(4) . 1_555 1_555 yes
Ag(1) O(1) Cl(1) 107.7(4) . 3_756 1_555 yes
Ag(1) C(1) C(2) 74.2(3) . 1_555 1_555 yes
Ag(1) C(1) C(5) 114.4(4) . 1_555 1_555 yes
C(2) C(1) C(5) 107.5(5) . 1_555 1_555 yes
Ag(1) C(2) C(1) 74.2(3) . 1_555 1_555 yes
Ag(1) C(2) C(7) 115.2(4) . 1_555 1_555 yes
C(1) C(2) C(7) 106.2(5) . 1_555 1_555 yes
Ag(1) C(3) C(4) 71.9(4) . 4_555 1_555 yes
Ag(1) C(3) C(5) 117.2(5) . 4_555 1_555 yes
C(4) C(3) C(5) 107.0(6) . 1_555 1_555 yes
Ag(1) C(4) C(3) 76.5(4) . 4_555 1_555 yes
Ag(1) C(4) C(7) 117.0(4) . 4_555 1_555 yes
C(3) C(4) C(7) 106.7(5) . 1_555 1_555 yes
C(1) C(5) C(3) 102.9(5) . 1_555 1_555 yes
C(1) C(5) C(6) 99.6(5) . 1_555 1_555 yes
C(3) C(5) C(6) 99.4(5) . 1_555 1_555 yes
C(5) C(6) C(7) 93.4(5) . 1_555 1_555 yes
C(2) C(7) C(4) 104.2(5) . 1_555 1_555 yes
C(2) C(7) C(6) 99.8(4) . 1_555 1_555 yes
C(4) C(7) C(6) 99.0(5) . 1_555 1_555 yes
C(4) Ag(1) C(1) 121.9(2) . 4_454 1_555 yes
C(4) Ag(1) C(2) 148.7(2) . 4_454 1_555 yes
C(4) Ag(1) O(1) 100.2(2) . 4_454 1_555 yes
C(4) Ag(1) C(3) 31.6(3) . 4_454 4_454 yes
C(4) Ag(1) O(1) 123.2(2) . 4_454 3_756 yes
C(1) Ag(1) C(2) 31.6(2) . 1_555 1_555 yes
C(1) Ag(1) O(1) 123.7(2) . 1_555 1_555 yes
C(1) Ag(1) C(3) 110.7(2) . 1_555 4_454 yes
C(1) Ag(1) O(1) 110.9(2) . 1_555 3_756 yes
C(2) Ag(1) O(1) 94.1(2) . 1_555 1_555 yes
C(2) Ag(1) C(3) 141.9(2) . 1_555 4_454 yes
C(2) Ag(1) O(1) 88.1(2) . 1_555 3_756 yes
O(1) Ag(1) C(3) 123.7(2) . 1_555 4_454 yes
O(1) Ag(1) O(1) 62.3(3) . 1_555 3_756 yes
C(3) Ag(1) O(1) 112.1(2) . 4_454 3_756 yes

loop_
_geom_bond_atom_site_label_1
_geom_bond_atom_site_label_2
_geom_bond_distance
_geom_bond_site_symmetry_1
_geom_bond_site_symmetry_2
_geom_bond_publ_flag
Ag(1) O(1) 2.453(8) . . yes
Ag(1) O(1) 2.664(7) . 3_756 yes
Ag(1) C(1) 2.423(6) . . yes
Ag(1) C(2) 2.424(5) . . yes
Ag(1) C(3) 2.472(7) . 4_454 yes
Ag(1) C(4) 2.415(6) . 4_454 yes
Cl(1) O(1) 1.435(8) . . yes
Cl(1) O(2) 1.383(7) . . yes
Cl(1) O(3) 1.436(7) . . yes
Cl(1) O(4) 1.405(8) . . yes
C(1) C(2) 1.321(9) . . yes
C(1) C(5) 1.540(9) . . yes
C(2) C(7) 1.539(8) . . yes
C(3) C(4) 1.33(1) . . yes
C(3) C(5) 1.517(8) . . yes
C(4) C(7) 1.520(9) . . yes
C(5) C(6) 1.518(10) . . yes
C(6) C(7) 1.522(9) . . yes

loop_
_geom_contact_atom_site_label_1
_geom_contact_atom_site_label_2
_geom_contact_distance
_geom_contact_site_symmetry_1
_geom_contact_site_symmetry_2
_geom_contact_publ_flag
Ag(1) O(1) 2.664(7) . 3_756 ?
Ag(1) O(1) 2.664(7) . 3_756 ?
